data_7218575
loop_
_publ_author_name
'Wang, Yanyan'
'Mu, Ying'
'Sun, Yanjun'
'Li, Jiyang'

_publ_section_title
;
 Two New Four-Connected Zeolite-like Magnesium Aluminophosphates with
 Intersecting 8-Ring Channels
;
_journal_name_full 'RSC Adv.'
_journal_paper_doi 10.1039/C4RA10950C
_journal_year 2014
_chemical_formula_sum 'C2 H10 Al3 Mg N O18 P4'
_chemical_formula_weight 565.24
_chemical_name_systematic
; 
 ? 
;
_space_group_IT_number 14
_symmetry_cell_setting monoclinic
_symmetry_space_group_name_Hall '-P 2ybc'
_symmetry_space_group_name_H-M 'P 1 21/c 1'
_atom_sites_solution_primary direct
_atom_sites_solution_secondary difmap
_audit_creation_method SHELXL-97
_cell_angle_alpha 90.00
_cell_angle_beta 98.4930(10)
_cell_angle_gamma 90.00
_cell_formula_units_Z 4
_cell_length_a 12.3675(4)
_cell_length_b 14.9405(5)
_cell_length_c 9.1706(3)
_cell_measurement_temperature 296(2)
_cell_measurement_theta_max 28.37
_cell_measurement_theta_min 1.66
_cell_volume 1675.93(10)
_computing_cell_refinement 'Bruker SMART Apex 2'
_computing_data_collection 'Bruker SMART Apex 2'
_computing_data_reduction 'Bruker SAINT'
_computing_molecular_graphics SHELXP-97
_computing_publication_material SHELXTL
_computing_structure_refinement 'SHELXL-97 (Sheldrick, 1997)'
_computing_structure_solution 'SHELXS-97 (Sheldrick, 1990)'
_diffrn_ambient_temperature 296(2)
_diffrn_measured_fraction_theta_full 0.999
_diffrn_measured_fraction_theta_max 0.999
_diffrn_measurement_device_type 'CCD area detector'
_diffrn_measurement_method 'phi and omega scans'
_diffrn_radiation_monochromator graphite
_diffrn_radiation_source 'fine-focus sealed tube'
_diffrn_radiation_type MoK\a
_diffrn_radiation_wavelength 0.71073
_diffrn_reflns_av_R_equivalents 0.0315
_diffrn_reflns_av_sigmaI/netI 0.0360
_diffrn_reflns_limit_h_max 16
_diffrn_reflns_limit_h_min -13
_diffrn_reflns_limit_k_max 19
_diffrn_reflns_limit_k_min -18
_diffrn_reflns_limit_l_max 10
_diffrn_reflns_limit_l_min -12
_diffrn_reflns_number 12289
_diffrn_reflns_theta_full 28.37
_diffrn_reflns_theta_max 28.37
_diffrn_reflns_theta_min 1.66
_exptl_absorpt_coefficient_mu 0.746
_exptl_absorpt_correction_T_max 0.9027
_exptl_absorpt_correction_T_min 0.8591
_exptl_absorpt_correction_type multi-scan
_exptl_absorpt_process_details sadabs
_exptl_crystal_colour white
_exptl_crystal_density_diffrn 2.240
_exptl_crystal_density_method 'not measured'
_exptl_crystal_description rod
_exptl_crystal_F_000 1136
_exptl_crystal_size_max 0.21
_exptl_crystal_size_mid 0.15
_exptl_crystal_size_min 0.14
_refine_diff_density_max 0.880
_refine_diff_density_min -0.483
_refine_diff_density_rms 0.106
_refine_ls_extinction_method none
_refine_ls_goodness_of_fit_ref 1.069
_refine_ls_matrix_type full
_refine_ls_number_parameters 271
_refine_ls_number_reflns 4187
_refine_ls_number_restraints 0
_refine_ls_restrained_S_all 1.069
_refine_ls_R_factor_all 0.0461
_refine_ls_R_factor_gt 0.0364
_refine_ls_shift/su_max 0.000
_refine_ls_shift/su_mean 0.000
_refine_ls_structure_factor_coef Fsqd
_refine_ls_weighting_details 'calc w=1/[\s^2^(Fo^2^)+(0.0530P)^2^+2.3001P] where P=(Fo^2^+2Fc^2^)/3'
_refine_ls_weighting_scheme calc
_refine_ls_wR_factor_gt 0.1024
_refine_ls_wR_factor_ref 0.1093
_reflns_number_gt 3468
_reflns_number_total 4187
_reflns_threshold_expression >2sigma(I)
_cod_data_source_file c4ra10950c2.cif
_cod_data_source_block JU94
_cod_depositor_comments
;
The following automatic conversions were performed:

'_symmetry_cell_setting' value 'Monoclinic' changed to 'monoclinic'
according to
/usr/data/users/saulius/crontab/automatic-downloads/rss-feeds/RSC/lib/dictionaries/cif_core.dic
dictionary named 'cif_core.dic' version 2.4.2 from 2011-04-26.

Automatic conversion script
Id: cif_fix_values 2827 2014-09-09 07:05:25Z andrius 
;
_cod_original_sg_symbol_H-M 'P 21/c'
_cod_database_code 7218575

loop_
_symmetry_equiv_pos_as_xyz
'x, y, z'
'-x, y+1/2, -z+1/2'
'-x, -y, -z'
'x, -y-1/2, z-1/2'

loop_
_atom_site_label
_atom_site_type_symbol
_atom_site_fract_x
_atom_site_fract_y
_atom_site_fract_z
_atom_site_U_iso_or_equiv
_atom_site_adp_type
_atom_site_occupancy
_atom_site_symmetry_multiplicity
_atom_site_calc_flag
_atom_site_refinement_flags
Mg1 Mg 0.17502(7) 0.00546(6) 0.68007(11) 0.0145(2) Uani 1 1 d .
Al1 Al 0.14077(7) 0.31035(5) 0.63166(9) 0.01268(17) Uani 1 1 d .
Al2 Al -0.23008(6) 0.16606(5) 0.71144(9) 0.01115(17) Uani 1 1 d .
Al3 Al -0.43839(6) -0.17175(5) 0.54948(9) 0.01097(17) Uani 1 1 d .
P1 P 0.02354(5) 0.17367(5) 0.79636(8) 0.01201(15) Uani 1 1 d .
P2 P -0.33679(5) -0.18106(4) 0.27252(8) 0.01117(15) Uani 1 1 d .
P3 P -0.31216(5) 0.17794(4) 0.38467(8) 0.01071(15) Uani 1 1 d .
P4 P -0.25292(5) -0.03656(4) 0.66425(8) 0.01117(15) Uani 1 1 d .
O1 O -0.42724(16) 0.16431(15) 0.4251(2) 0.0229(5) Uani 1 1 d .
O2 O -0.18864(19) -0.08701(14) 0.7958(2) 0.0232(5) Uani 1 1 d .
O3 O -0.23331(17) 0.19449(14) 0.5277(2) 0.0197(4) Uani 1 1 d .
O4 O 0.05650(17) 0.10136(14) 0.6990(2) 0.0213(4) Uani 1 1 d .
O5 O -0.24796(16) -0.23571(14) 0.3661(2) 0.0219(5) Uani 1 1 d .
O6 O 0.04794(19) 0.26734(14) 0.7389(3) 0.0280(5) Uani 1 1 d .
O7 O -0.36725(17) -0.08007(14) 0.6310(3) 0.0247(5) Uani 1 1 d .
O8 O -0.37977(18) -0.23164(14) 0.1310(2) 0.0228(5) Uani 1 1 d .
O9 O -0.19299(18) -0.03411(15) 0.5354(2) 0.0232(5) Uani 1 1 d .
O10 O -0.28062(17) 0.09961(14) 0.3000(2) 0.0221(5) Uani 1 1 d .
O11 O -0.43246(16) -0.17332(14) 0.3618(2) 0.0194(4) Uani 1 1 d .
O12 O -0.29865(16) -0.09005(13) 0.2328(2) 0.0175(4) Uani 1 1 d .
O13 O -0.27705(16) 0.05659(12) 0.7247(2) 0.0172(4) Uani 1 1 d .
O14 O 0.08305(18) 0.16399(16) 0.9543(2) 0.0258(5) Uani 1 1 d .
O15 O -0.31581(16) 0.26481(13) 0.2944(2) 0.0180(4) Uani 1 1 d .
O16 O -0.09857(16) 0.17140(14) 0.8071(2) 0.0210(4) Uani 1 1 d .
O17 O 0.1539(2) -0.03549(18) 0.9082(3) 0.0376(6) Uani 1 1 d .
O18 O 0.04671(18) -0.08092(15) 0.6035(3) 0.0281(5) Uani 1 1 d .
N1 N -0.5030(3) 0.0007(3) 0.1566(4) 0.0237(8) Uani 0.70 1 d P
C1 C -0.5100(3) 0.0823(3) 0.0787(4) 0.0355(8) Uani 1 1 d .
C2 C -0.5584(3) -0.0754(3) 0.0438(6) 0.0475(11) Uani 1 1 d .
N2 N -0.6109(6) 0.0112(6) 0.0271(9) 0.0206(18) Uani 0.30 1 d P

loop_
_atom_site_aniso_label
_atom_site_aniso_U_11
_atom_site_aniso_U_22
_atom_site_aniso_U_33
_atom_site_aniso_U_23
_atom_site_aniso_U_13
_atom_site_aniso_U_12
Mg1 0.0122(4) 0.0140(4) 0.0175(5) -0.0008(4) 0.0029(3) 0.0000(3)
Al1 0.0125(4) 0.0123(4) 0.0128(4) 0.0004(3) 0.0004(3) -0.0002(3)
Al2 0.0109(4) 0.0101(4) 0.0124(4) -0.0008(3) 0.0015(3) 0.0003(3)
Al3 0.0102(4) 0.0108(4) 0.0120(4) 0.0009(3) 0.0021(3) -0.0009(3)
P1 0.0102(3) 0.0136(3) 0.0121(3) -0.0002(2) 0.0012(2) -0.0004(2)
P2 0.0110(3) 0.0107(3) 0.0119(3) -0.0008(2) 0.0018(2) 0.0002(2)
P3 0.0096(3) 0.0106(3) 0.0122(3) 0.0012(2) 0.0026(2) -0.0001(2)
P4 0.0124(3) 0.0087(3) 0.0125(3) -0.0004(2) 0.0024(2) -0.0011(2)
O1 0.0129(10) 0.0308(12) 0.0267(12) 0.0039(9) 0.0087(8) -0.0035(8)
O2 0.0325(12) 0.0161(10) 0.0197(11) 0.0047(8) -0.0006(9) 0.0059(9)
O3 0.0201(10) 0.0250(11) 0.0132(10) 0.0017(8) -0.0002(8) -0.0046(8)
O4 0.0206(10) 0.0215(10) 0.0223(11) -0.0076(9) 0.0046(8) 0.0037(8)
O5 0.0177(10) 0.0186(10) 0.0290(12) 0.0056(9) 0.0027(8) 0.0070(8)
O6 0.0342(13) 0.0166(10) 0.0380(14) 0.0051(9) 0.0213(11) 0.0004(9)
O7 0.0167(10) 0.0210(11) 0.0365(13) -0.0085(9) 0.0041(9) -0.0079(8)
O8 0.0336(12) 0.0182(10) 0.0165(11) -0.0071(8) 0.0036(9) -0.0072(9)
O9 0.0268(11) 0.0265(11) 0.0188(11) 0.0009(9) 0.0111(9) 0.0019(9)
O10 0.0239(11) 0.0176(10) 0.0241(11) -0.0056(8) 0.0010(8) 0.0073(8)
O11 0.0126(9) 0.0331(12) 0.0131(10) 0.0029(8) 0.0034(7) 0.0033(8)
O12 0.0181(10) 0.0123(9) 0.0208(10) 0.0006(8) -0.0010(8) -0.0022(7)
O13 0.0203(10) 0.0099(9) 0.0223(11) -0.0026(8) 0.0058(8) -0.0001(7)
O14 0.0219(11) 0.0359(13) 0.0167(11) -0.0037(9) -0.0066(8) 0.0024(9)
O15 0.0151(9) 0.0165(9) 0.0223(11) 0.0077(8) 0.0027(8) -0.0009(8)
O16 0.0107(9) 0.0298(11) 0.0222(11) -0.0039(9) 0.0015(8) -0.0013(8)
O17 0.0481(16) 0.0389(14) 0.0281(14) 0.0051(11) 0.0138(12) 0.0044(12)
O18 0.0215(11) 0.0260(11) 0.0356(14) 0.0019(10) 0.0005(10) -0.0070(9)
N1 0.0239(19) 0.031(2) 0.0160(18) 0.0053(15) 0.0040(14) 0.0096(16)
C1 0.0321(18) 0.0354(19) 0.035(2) -0.0119(16) -0.0085(15) 0.0117(15)
C2 0.0258(18) 0.0300(19) 0.092(4) 0.013(2) 0.025(2) 0.0001(15)
N2 0.009(4) 0.041(5) 0.013(4) 0.002(4) 0.004(3) 0.007(3)

loop_
_atom_type_symbol
_atom_type_description
_atom_type_scat_dispersion_real
_atom_type_scat_dispersion_imag
_atom_type_scat_source
C C 0.0033 0.0016 'International Tables Vol C Tables 4.2.6.8 and 6.1.1.4'
H H 0.0000 0.0000 'International Tables Vol C Tables 4.2.6.8 and 6.1.1.4'
N N 0.0061 0.0033 'International Tables Vol C Tables 4.2.6.8 and 6.1.1.4'
O O 0.0106 0.0060 'International Tables Vol C Tables 4.2.6.8 and 6.1.1.4'
Mg Mg 0.0486 0.0363 'International Tables Vol C Tables 4.2.6.8 and 6.1.1.4'
Al Al 0.0645 0.0514 'International Tables Vol C Tables 4.2.6.8 and 6.1.1.4'
P P 0.1023 0.0942 'International Tables Vol C Tables 4.2.6.8 and 6.1.1.4'

loop_
_geom_angle_atom_site_label_1
_geom_angle_atom_site_label_2
_geom_angle_atom_site_label_3
_geom_angle
_geom_angle_site_symmetry_1
_geom_angle_site_symmetry_3
O10 Mg1 O12 90.51(9) 3_556 3_556
O10 Mg1 O9 95.02(10) 3_556 3_556
O12 Mg1 O9 93.76(9) 3_556 3_556
O10 Mg1 O4 167.94(10) 3_556 .
O12 Mg1 O4 92.12(9) 3_556 .
O9 Mg1 O4 96.55(9) 3_556 .
O10 Mg1 O18 89.95(10) 3_556 .
O12 Mg1 O18 176.73(10) 3_556 .
O9 Mg1 O18 89.43(10) 3_556 .
O4 Mg1 O18 86.78(9) . .
O10 Mg1 O17 82.35(10) 3_556 .
O12 Mg1 O17 89.29(10) 3_556 .
O9 Mg1 O17 176.00(10) 3_556 .
O4 Mg1 O17 85.92(10) . .
O18 Mg1 O17 87.57(10) . .
O14 Al1 O5 111.40(12) 4_565 3_556
O14 Al1 O2 103.61(11) 4_565 2_556
O5 Al1 O2 110.29(11) 3_556 2_556
O14 Al1 O6 113.58(12) 4_565 .
O5 Al1 O6 108.88(11) 3_556 .
O2 Al1 O6 108.95(12) 2_556 .
O16 Al2 O3 111.50(11) . .
O16 Al2 O15 109.85(10) . 4_566
O3 Al2 O15 110.65(11) . 4_566
O16 Al2 O13 107.77(11) . .
O3 Al2 O13 109.71(10) . .
O15 Al2 O13 107.23(10) 4_566 .
O1 Al3 O11 108.65(11) 3_456 .
O1 Al3 O8 110.29(11) 3_456 4_556
O11 Al3 O8 109.91(11) . 4_556
O1 Al3 O7 109.25(11) 3_456 .
O11 Al3 O7 110.18(11) . .
O8 Al3 O7 108.54(12) 4_556 .
O4 P1 O16 112.43(12) . .
O4 P1 O14 111.16(13) . .
O16 P1 O14 106.16(13) . .
O4 P1 O6 111.55(13) . .
O16 P1 O6 106.71(12) . .
O14 P1 O6 108.56(14) . .
O12 P2 O5 113.25(12) . .
O12 P2 O8 108.93(12) . .
O5 P2 O8 110.14(13) . .
O12 P2 O11 110.77(12) . .
O5 P2 O11 106.66(12) . .
O8 P2 O11 106.90(12) . .
O10 P3 O3 112.97(12) . .
O10 P3 O1 110.19(13) . .
O3 P3 O1 108.04(12) . .
O10 P3 O15 111.86(13) . .
O3 P3 O15 106.79(12) . .
O1 P3 O15 106.70(12) . .
O9 P4 O2 112.01(13) . .
O9 P4 O13 114.15(12) . .
O2 P4 O13 105.36(12) . .
O9 P4 O7 113.75(13) . .
O2 P4 O7 107.47(13) . .
O13 P4 O7 103.32(12) . .
P3 O1 Al3 167.11(16) . 3_456
P4 O2 Al1 146.91(15) . 2_546
P3 O3 Al2 135.42(14) . .
P1 O4 Mg1 143.77(14) . .
P2 O5 Al1 146.87(16) . 3_556
P1 O6 Al1 135.00(15) . .
P4 O7 Al3 143.86(15) . .
P2 O8 Al3 148.08(15) . 4
P4 O9 Mg1 154.57(15) . 3_556
P3 O10 Mg1 140.81(14) . 3_556
P2 O11 Al3 132.66(13) . .
P2 O12 Mg1 134.90(12) . 3_556
P4 O13 Al2 137.38(13) . .
P1 O14 Al1 161.36(17) . 4_566
P3 O15 Al2 140.19(13) . 4_565
P1 O16 Al2 146.22(15) . .
C1 N1 C2 107.2(3) . .
C1 N1 N2 64.7(4) . .
C2 N1 N2 52.3(4) . .
N1 C1 C2 108.7(3) . 3_455
N1 C1 N2 65.0(4) . .
C2 C1 N2 103.1(4) 3_455 .
N2 C2 C1 105.9(4) . 3_455
N2 C2 N1 65.2(4) . .
C1 C2 N1 107.0(3) 3_455 .
C2 N2 C1 103.7(5) . .
C2 N2 N1 62.5(4) . .
C1 N2 N1 50.3(3) . .

loop_
_geom_bond_atom_site_label_1
_geom_bond_atom_site_label_2
_geom_bond_distance
_geom_bond_site_symmetry_2
Mg1 O10 2.033(2) 3_556
Mg1 O12 2.052(2) 3_556
Mg1 O9 2.065(2) 3_556
Mg1 O4 2.075(2) .
Mg1 O18 2.085(2) .
Mg1 O17 2.232(3) .
Al1 O14 1.720(2) 4_565
Al1 O5 1.730(2) 3_556
Al1 O2 1.740(2) 2_556
Al1 O6 1.741(2) .
Al2 O16 1.732(2) .
Al2 O3 1.732(2) .
Al2 O15 1.734(2) 4_566
Al2 O13 1.746(2) .
Al3 O1 1.716(2) 3_456
Al3 O11 1.733(2) .
Al3 O8 1.734(2) 4_556
Al3 O7 1.736(2) .
P1 O4 1.496(2) .
P1 O16 1.528(2) .
P1 O14 1.532(2) .
P1 O6 1.541(2) .
P2 O12 1.501(2) .
P2 O5 1.527(2) .
P2 O8 1.528(2) .
P2 O11 1.540(2) .
P3 O10 1.488(2) .
P3 O3 1.535(2) .
P3 O1 1.536(2) .
P3 O15 1.537(2) .
P4 O9 1.486(2) .
P4 O2 1.540(2) .
P4 O13 1.543(2) .
P4 O7 1.545(2) .
O1 Al3 1.716(2) 3_456
O2 Al1 1.740(2) 2_546
O5 Al1 1.730(2) 3_556
O8 Al3 1.734(2) 4
O9 Mg1 2.065(2) 3_556
O10 Mg1 2.033(2) 3_556
O12 Mg1 2.052(2) 3_556
O14 Al1 1.720(2) 4_566
O15 Al2 1.734(2) 4_565
N1 C1 1.408(5) .
N1 C2 1.620(6) .
N1 N2 1.658(9) .
C1 C2 1.506(6) 3_455
C1 N2 1.654(9) .
C2 N2 1.446(9) .
C2 C1 1.506(6) 3_455
